data_2231523
loop_
_publ_author_name
'Fun, Hoong-Kun'
'Quah, Ching Kheng'
Nithinchandra
'Kalluraya, Balakrishna'

_publ_section_title
;
 3-(4-Nitrophenyl)-1<i>H</i>-1,2,4-triazole-5(4<i>H</i>)-thione
;
_journal_coeditor_code HB6376
_journal_issue 9
_journal_name_full 'Acta Crystallographica Section E'
_journal_page_first o2413
_journal_paper_doi 10.1107/S1600536811033952
_journal_volume 67
_journal_year 2011
_chemical_formula_iupac 'C8 H6 N4 O2 S'
_chemical_formula_moiety 'C8 H6 N4 O2 S'
_chemical_formula_sum 'C8 H6 N4 O2 S'
_chemical_formula_weight 222.23
_chemical_name_systematic
;
3-(4-Nitrophenyl)-1<i>H</i>-1,2,4-triazole-5(4<i>H</i>)-thione
;
_space_group_IT_number 14
_symmetry_cell_setting monoclinic
_symmetry_space_group_name_Hall '-P 2ybc'
_symmetry_space_group_name_H-M 'P 1 21/c 1'
_atom_sites_solution_hydrogens geom
_atom_sites_solution_primary direct
_atom_sites_solution_secondary difmap
_audit_creation_method SHELXL-97
_cell_angle_alpha 90.00
_cell_angle_beta 101.3020(10)
_cell_angle_gamma 90.00
_cell_formula_units_Z 4
_cell_length_a 7.82210(10)
_cell_length_b 8.21090(10)
_cell_length_c 14.6757(3)
_cell_measurement_reflns_used 6061
_cell_measurement_temperature 100
_cell_measurement_theta_max 32.70
_cell_measurement_theta_min 2.66
_cell_volume 924.29(3)
_computing_cell_refinement 'SAINT (Bruker, 2009)'
_computing_data_collection 'APEX2 (Bruker, 2009)'
_computing_data_reduction 'SAINT (Bruker, 2009)'
_computing_molecular_graphics 'SHELXTL (Sheldrick, 2008)'
_computing_publication_material 'SHELXTL  (Sheldrick, 2008) and PLATON (Spek, 2009)'
_computing_structure_refinement 'SHELXTL (Sheldrick, 2008)'
_computing_structure_solution 'SHELXTL (Sheldrick, 2008)'
_diffrn_ambient_temperature 100
_diffrn_measured_fraction_theta_full 0.985
_diffrn_measured_fraction_theta_max 0.985
_diffrn_measurement_device_type 'Bruker SMART APEXII CCD'
_diffrn_measurement_method '\f and \w scans'
_diffrn_radiation_monochromator graphite
_diffrn_radiation_source 'fine-focus sealed tube'
_diffrn_radiation_type MoK\a
_diffrn_radiation_wavelength 0.71073
_diffrn_reflns_av_R_equivalents 0.0208
_diffrn_reflns_av_sigmaI/netI 0.0199
_diffrn_reflns_limit_h_max 8
_diffrn_reflns_limit_h_min -9
_diffrn_reflns_limit_k_max 10
_diffrn_reflns_limit_k_min -10
_diffrn_reflns_limit_l_max 18
_diffrn_reflns_limit_l_min -15
_diffrn_reflns_number 8521
_diffrn_reflns_theta_full 27.00
_diffrn_reflns_theta_max 27.00
_diffrn_reflns_theta_min 2.66
_diffrn_standards_number 0
_exptl_absorpt_coefficient_mu 0.334
_exptl_absorpt_correction_T_max 0.9470
_exptl_absorpt_correction_T_min 0.8919
_exptl_absorpt_correction_type multi-scan
_exptl_absorpt_process_details '(<i>SADABS</i>; Bruker, 2009)'
_exptl_crystal_colour yellow
_exptl_crystal_density_diffrn 1.597
_exptl_crystal_density_method 'not measured'
_exptl_crystal_description block
_exptl_crystal_F_000 456
_exptl_crystal_size_max 0.351
_exptl_crystal_size_mid 0.268
_exptl_crystal_size_min 0.165
_refine_diff_density_max 0.417
_refine_diff_density_min -0.291
_refine_ls_extinction_method none
_refine_ls_goodness_of_fit_ref 1.168
_refine_ls_hydrogen_treatment mixed
_refine_ls_matrix_type full
_refine_ls_number_parameters 144
_refine_ls_number_reflns 1988
_refine_ls_number_restraints 0
_refine_ls_restrained_S_all 1.168
_refine_ls_R_factor_all 0.0466
_refine_ls_R_factor_gt 0.0423
_refine_ls_shift/su_max 0.001
_refine_ls_shift/su_mean 0.001
_refine_ls_structure_factor_coef Fsqd
_refine_ls_weighting_details 'calc w=1/[\s^2^(Fo^2^)+(0.0230P)^2^+1.7764P] where P=(Fo^2^+2Fc^2^)/3'
_refine_ls_weighting_scheme calc
_refine_ls_wR_factor_gt 0.1073
_refine_ls_wR_factor_ref 0.1093
_reflns_number_gt 1789
_reflns_number_total 1988
_reflns_threshold_expression I>2\s(I)
_cod_data_source_file hb6376.cif
_cod_data_source_block I
_cod_original_cell_volume 924.29(2)
_cod_original_sg_symbol_H-M 'P 21/c'
_cod_database_code 2231523
_cod_database_fobs_code 2231523

loop_
_symmetry_equiv_pos_as_xyz
'x, y, z'
'-x, y+1/2, -z+1/2'
'-x, -y, -z'
'x, -y-1/2, z-1/2'

loop_
_atom_site_type_symbol
_atom_site_label
_atom_site_fract_x
_atom_site_fract_y
_atom_site_fract_z
_atom_site_U_iso_or_equiv
_atom_site_adp_type
_atom_site_calc_flag
_atom_site_refinement_flags
_atom_site_occupancy
_atom_site_symmetry_multiplicity
S S1 0.48563(8) 0.37379(7) 0.18859(4) 0.02226(18) Uani d . 1 1
O O1 0.0046(3) 0.9832(3) 0.65011(15) 0.0430(6) Uani d . 1 1
O O2 0.0293(3) 0.7834(3) 0.74650(13) 0.0364(5) Uani d . 1 1
N N1 0.3673(3) 0.5040(3) 0.33704(14) 0.0184(4) Uani d . 1 1
N N2 0.3841(3) 0.2469(3) 0.34126(15) 0.0227(5) Uani d . 1 1
N N3 0.3212(3) 0.2888(3) 0.41922(14) 0.0227(5) Uani d . 1 1
N N4 0.0471(3) 0.8436(3) 0.67295(14) 0.0265(5) Uani d . 1 1
C C1 0.4131(3) 0.3742(3) 0.29010(16) 0.0192(5) Uani d . 1 1
C C2 0.3128(3) 0.4479(3) 0.41483(16) 0.0187(5) Uani d . 1 1
C C3 0.2506(3) 0.5522(3) 0.48290(16) 0.0186(5) Uani d . 1 1
C C4 0.2100(3) 0.4814(3) 0.56284(16) 0.0206(5) Uani d . 1 1
H H4A 0.2269 0.3680 0.5738 0.025 Uiso calc R 1 1
C C5 0.1450(3) 0.5774(3) 0.62606(16) 0.0218(5) Uani d . 1 1
H H5A 0.1165 0.5310 0.6805 0.026 Uiso calc R 1 1
C C6 0.1226(3) 0.7419(3) 0.60807(16) 0.0223(5) Uani d . 1 1
C C7 0.1638(3) 0.8162(3) 0.53043(17) 0.0235(5) Uani d . 1 1
H H7A 0.1490 0.9301 0.5208 0.028 Uiso calc R 1 1
C C8 0.2272(3) 0.7193(3) 0.46708(16) 0.0210(5) Uani d . 1 1
H H8A 0.2548 0.7668 0.4127 0.025 Uiso calc R 1 1
H H1N1 0.384(4) 0.601(4) 0.323(2) 0.026(8) Uiso d . 1 1
H H1N2 0.400(4) 0.154(4) 0.329(2) 0.033(9) Uiso d . 1 1

loop_
_atom_site_aniso_label
_atom_site_aniso_U_11
_atom_site_aniso_U_22
_atom_site_aniso_U_33
_atom_site_aniso_U_12
_atom_site_aniso_U_13
_atom_site_aniso_U_23
S1 0.0335(3) 0.0136(3) 0.0225(3) -0.0009(2) 0.0124(2) -0.0021(2)
O1 0.0675(15) 0.0288(12) 0.0374(11) 0.0141(11) 0.0220(10) -0.0025(9)
O2 0.0480(12) 0.0404(13) 0.0235(9) 0.0060(10) 0.0140(8) -0.0005(9)
N1 0.0223(10) 0.0137(11) 0.0204(10) 0.0009(8) 0.0070(8) -0.0006(8)
N2 0.0280(11) 0.0160(11) 0.0271(11) 0.0011(9) 0.0128(9) -0.0006(9)
N3 0.0262(10) 0.0192(11) 0.0255(10) 0.0011(8) 0.0118(8) -0.0001(9)
N4 0.0292(11) 0.0280(13) 0.0229(10) 0.0014(9) 0.0063(8) -0.0047(9)
C1 0.0185(10) 0.0170(12) 0.0222(11) -0.0003(9) 0.0045(9) -0.0029(10)
C2 0.0149(10) 0.0207(13) 0.0207(11) 0.0002(9) 0.0040(8) 0.0016(10)
C3 0.0146(10) 0.0217(13) 0.0198(11) 0.0000(9) 0.0040(8) -0.0044(10)
C4 0.0188(10) 0.0205(13) 0.0220(11) -0.0007(9) 0.0026(9) 0.0014(10)
C5 0.0193(11) 0.0287(14) 0.0170(11) -0.0006(10) 0.0030(9) 0.0014(10)
C6 0.0197(11) 0.0272(14) 0.0202(11) 0.0015(10) 0.0046(9) -0.0060(10)
C7 0.0264(12) 0.0187(12) 0.0258(12) 0.0037(10) 0.0065(10) -0.0002(10)
C8 0.0241(11) 0.0199(13) 0.0205(11) -0.0005(9) 0.0079(9) -0.0003(10)

loop_
_atom_type_symbol
_atom_type_description
_atom_type_scat_dispersion_real
_atom_type_scat_dispersion_imag
_atom_type_scat_source
C C 0.0033 0.0016 'International Tables Vol C Tables 4.2.6.8 and 6.1.1.4'
H H 0.0000 0.0000 'International Tables Vol C Tables 4.2.6.8 and 6.1.1.4'
N N 0.0061 0.0033 'International Tables Vol C Tables 4.2.6.8 and 6.1.1.4'
O O 0.0106 0.0060 'International Tables Vol C Tables 4.2.6.8 and 6.1.1.4'
S S 0.1246 0.1234 'International Tables Vol C Tables 4.2.6.8 and 6.1.1.4'

loop_
_geom_angle_atom_site_label_1
_geom_angle_atom_site_label_2
_geom_angle_atom_site_label_3
_geom_angle
C1 N1 C2 108.3(2)
C1 N1 H1N1 124(2)
C2 N1 H1N1 127(2)
C1 N2 N3 113.7(2)
C1 N2 H1N2 125(2)
N3 N2 H1N2 122(2)
C2 N3 N2 103.4(2)
O2 N4 O1 123.4(2)
O2 N4 C6 118.1(2)
O1 N4 C6 118.4(2)
N2 C1 N1 103.9(2)
N2 C1 S1 128.14(19)
N1 C1 S1 127.98(19)
N3 C2 N1 110.8(2)
N3 C2 C3 124.6(2)
N1 C2 C3 124.6(2)
C8 C3 C4 120.2(2)
C8 C3 C2 120.6(2)
C4 C3 C2 119.2(2)
C5 C4 C3 119.8(2)
C5 C4 H4A 120.1
C3 C4 H4A 120.1
C6 C5 C4 118.5(2)
C6 C5 H5A 120.8
C4 C5 H5A 120.8
C5 C6 C7 123.2(2)
C5 C6 N4 118.8(2)
C7 C6 N4 118.0(2)
C6 C7 C8 118.1(2)
C6 C7 H7A 121.0
C8 C7 H7A 121.0
C7 C8 C3 120.3(2)
C7 C8 H8A 119.9
C3 C8 H8A 119.9

loop_
_geom_bond_atom_site_label_1
_geom_bond_atom_site_label_2
_geom_bond_distance
S1 C1 1.695(2)
O1 N4 1.222(3)
O2 N4 1.220(3)
N1 C1 1.355(3)
N1 C2 1.375(3)
N1 H1N1 0.84(3)
N2 C1 1.332(3)
N2 N3 1.375(3)
N2 H1N2 0.80(3)
N3 C2 1.309(3)
N4 C6 1.474(3)
C2 C3 1.469(3)
C3 C8 1.398(3)
C3 C4 1.400(3)
C4 C5 1.387(3)
C4 H4A 0.9500
C5 C6 1.380(4)
C5 H5A 0.9500
C6 C7 1.385(3)
C7 C8 1.387(3)
C7 H7A 0.9500
C8 H8A 0.9500

loop_
_geom_hbond_atom_site_label_D
_geom_hbond_atom_site_label_H
_geom_hbond_atom_site_label_A
_geom_hbond_site_symmetry_A
_geom_hbond_distance_DH
_geom_hbond_distance_HA
_geom_hbond_distance_DA
_geom_hbond_angle_DHA
_geom_hbond_publ_flag
N1 H1N1 S1 2_655 0.84(3) 2.48(3) 3.295(3) 164(3) yes
N2 H1N2 S1 2_645 0.80(3) 2.50(3) 3.285(3) 168(3) yes

loop_
_geom_torsion_atom_site_label_1
_geom_torsion_atom_site_label_2
_geom_torsion_atom_site_label_3
_geom_torsion_atom_site_label_4
_geom_torsion
C1 N2 N3 C2 -0.3(3)
N3 N2 C1 N1 0.1(3)
N3 N2 C1 S1 -178.54(17)
C2 N1 C1 N2 0.1(2)
C2 N1 C1 S1 178.73(18)
N2 N3 C2 N1 0.3(3)
N2 N3 C2 C3 179.3(2)
C1 N1 C2 N3 -0.2(3)
C1 N1 C2 C3 -179.2(2)
N3 C2 C3 C8 -172.6(2)
N1 C2 C3 C8 6.3(3)
N3 C2 C3 C4 5.6(4)
N1 C2 C3 C4 -175.6(2)
C8 C3 C4 C5 0.5(3)
C2 C3 C4 C5 -177.6(2)
C3 C4 C5 C6 -0.2(3)
C4 C5 C6 C7 -0.7(4)
C4 C5 C6 N4 177.6(2)
O2 N4 C6 C5 9.9(3)
O1 N4 C6 C5 -169.7(2)
O2 N4 C6 C7 -171.7(2)
O1 N4 C6 C7 8.7(3)
C5 C6 C7 C8 1.3(4)
N4 C6 C7 C8 -177.0(2)
C6 C7 C8 C3 -0.9(4)
C4 C3 C8 C7 0.0(3)
C2 C3 C8 C7 178.2(2)

loop_
_cod_related_entry_id
_cod_related_entry_database
_cod_related_entry_code
1 ChemSpider 3530482
